data_7156168
loop_
_publ_author_name
'Luo, Shilong'
'Zhang, Nan'
'Wang, Zhen'
'Yan, Hailong'

_publ_section_title
;
 Enantioselective addition of selenosulfonates to \a,\b-unsaturated
 ketones.
;
_journal_issue 16
_journal_name_full 'Organic &amp; biomolecular chemistry'
_journal_page_first 2893
_journal_page_last 2901
_journal_paper_doi 10.1039/c8ob00359a
_journal_volume 16
_journal_year 2018
_chemical_absolute_configuration unk
_chemical_formula_moiety 'C33 H33 Br O4 S Se'
_chemical_formula_sum 'C33 H33 Br O4 S Se'
_chemical_formula_weight 684.52
_space_group_crystal_system monoclinic
_space_group_IT_number 4
_space_group_name_Hall 'P 2yb'
_space_group_name_H-M_alt 'P 1 21 1'
_symmetry_space_group_name_Hall 'P 2yb'
_symmetry_space_group_name_H-M 'P 1 21 1'
_atom_sites_solution_hydrogens geom
_atom_sites_solution_primary dual
_audit_creation_date 2018-01-26
_audit_creation_method
;
Olex2 1.2
(compiled 2017.08.10 svn.r3458 for OlexSys, GUI svn.r5381)
;
_audit_update_record
;
2018-01-29 deposited with the CCDC.
2018-03-21 downloaded from the CCDC.
;
_cell_angle_alpha 90
_cell_angle_beta 100.199(5)
_cell_angle_gamma 90
_cell_formula_units_Z 4
_cell_length_a 7.9327(4)
_cell_length_b 18.8397(9)
_cell_length_c 22.3499(16)
_cell_measurement_reflns_used 4051
_cell_measurement_temperature 293(2)
_cell_measurement_theta_max 24.7280
_cell_measurement_theta_min 3.5880
_cell_volume 3287.4(3)
_computing_cell_refinement 'CrysAlisPro 1.171.38.41 (Rigaku OD, 2015)'
_computing_data_collection 'CrysAlisPro 1.171.38.41 (Rigaku OD, 2015)'
_computing_data_reduction 'CrysAlisPro 1.171.38.41 (Rigaku OD, 2015)'
_computing_molecular_graphics 'Olex2 (Dolomanov et al., 2009)'
_computing_publication_material 'Olex2 (Dolomanov et al., 2009)'
_computing_structure_refinement 'ShelXL (Sheldrick, 2015)'
_computing_structure_solution 'ShelXT (Sheldrick, 2015)'
_diffrn_ambient_temperature 293.15
_diffrn_detector 'CCD plate'
_diffrn_detector_area_resol_mean 16.0874
_diffrn_detector_type Eos
_diffrn_measured_fraction_theta_full 0.966
_diffrn_measured_fraction_theta_max 0.958
_diffrn_measurement_details
;
List of Runs (angles in degrees, time in seconds):

  # Type    Start    End  Width  t~exp~   \w     \q     \k     \f   Frames
#--------------------------------------------------------------------------
  1  \w    -82.00 -52.00   0.60   22.50    --  -14.97-178.00 -90.00   50
  2  \w    -79.00   3.20   0.60   22.50    --  -14.97 -38.00-120.00  137
  3  \w    -32.00  -5.00   0.60   22.50    --  -14.97  57.00  60.00   45
  4  \w      9.00  47.40   0.60   22.50    --  -14.97  57.00  60.00   64
  5  \w     -5.00  22.00   0.60   22.50    --  -14.97 -99.00-180.00   45
  6  \w     40.00  64.60   0.60   22.50    --   16.69 178.00 -30.00   41
  7  \w      4.00  36.40   0.60   22.50    --   16.53  77.00-120.00   54
  8  \w      6.00  19.80   0.60   22.50    --   16.53  77.00 150.00   23
;
_diffrn_measurement_device 'four-circle diffractometer'
_diffrn_measurement_device_type 'Xcalibur, Eos'
_diffrn_measurement_method '\w scans'
_diffrn_orient_matrix_type 'CrysAlisPro convention (1999,Acta A55,543-557)'
_diffrn_orient_matrix_UB_11 0.0039989000
_diffrn_orient_matrix_UB_12 0.0277756000
_diffrn_orient_matrix_UB_13 0.0216214000
_diffrn_orient_matrix_UB_21 -0.0078595000
_diffrn_orient_matrix_UB_22 0.0254021000
_diffrn_orient_matrix_UB_23 -0.0237462000
_diffrn_orient_matrix_UB_31 -0.0904582000
_diffrn_orient_matrix_UB_32 -0.0009824000
_diffrn_orient_matrix_UB_33 -0.0027180000
_diffrn_radiation_monochromator graphite
_diffrn_radiation_probe x-ray
_diffrn_radiation_type MoK\a
_diffrn_radiation_wavelength 0.71073
_diffrn_reflns_av_R_equivalents 0.0299
_diffrn_reflns_av_unetI/netI 0.0641
_diffrn_reflns_Laue_measured_fraction_full 0.966
_diffrn_reflns_Laue_measured_fraction_max 0.958
_diffrn_reflns_limit_h_max 9
_diffrn_reflns_limit_h_min -9
_diffrn_reflns_limit_k_max 23
_diffrn_reflns_limit_k_min -23
_diffrn_reflns_limit_l_max 25
_diffrn_reflns_limit_l_min -27
_diffrn_reflns_number 19444
_diffrn_reflns_point_group_measured_fraction_full 0.793
_diffrn_reflns_point_group_measured_fraction_max 0.776
_diffrn_reflns_theta_full 25.242
_diffrn_reflns_theta_max 26.371
_diffrn_reflns_theta_min 2.981
_diffrn_source 'fine-focus sealed X-ray tube'
_diffrn_source_type 'Enhance (Mo) X-ray Source'
_exptl_absorpt_coefficient_mu 2.454
_exptl_absorpt_correction_T_max 1.00000
_exptl_absorpt_correction_T_min 0.46661
_exptl_absorpt_correction_type multi-scan
_exptl_absorpt_process_details
;
CrysAlisPro 1.171.38.41 (Rigaku Oxford Diffraction, 2015)
Empirical absorption correction using spherical harmonics,
 implemented in SCALE3 ABSPACK scaling algorithm.
;
_exptl_crystal_density_diffrn 1.383
_exptl_crystal_description block
_exptl_crystal_F_000 1392
_exptl_crystal_size_max 0.35
_exptl_crystal_size_mid 0.3
_exptl_crystal_size_min 0.25
_refine_diff_density_max 0.578
_refine_diff_density_min -0.493
_refine_diff_density_rms 0.066
_refine_ls_abs_structure_details
;
 Flack x determined using 1919 quotients [(I+)-(I-)]/[(I+)+(I-)]
 (Parsons, Flack and Wagner, Acta Cryst. B69 (2013) 249-259).
;
_refine_ls_abs_structure_Flack 0.042(6)
_refine_ls_extinction_method none
_refine_ls_goodness_of_fit_ref 1.054
_refine_ls_hydrogen_treatment constr
_refine_ls_matrix_type full
_refine_ls_number_parameters 699
_refine_ls_number_reflns 10418
_refine_ls_number_restraints 3
_refine_ls_restrained_S_all 1.054
_refine_ls_R_factor_all 0.1192
_refine_ls_R_factor_gt 0.0676
_refine_ls_shift/su_max 0.001
_refine_ls_shift/su_mean 0.000
_refine_ls_structure_factor_coef Fsqd
_refine_ls_weighting_details 'w=1/[\s^2^(Fo^2^)+(0.0585P)^2^+5.9542P] where P=(Fo^2^+2Fc^2^)/3'
_refine_ls_weighting_scheme calc
_refine_ls_wR_factor_gt 0.1421
_refine_ls_wR_factor_ref 0.1658
_reflns_Friedel_coverage 0.571
_reflns_Friedel_fraction_full 0.608
_reflns_Friedel_fraction_max 0.582
_reflns_number_gt 6712
_reflns_number_total 10418
_reflns_threshold_expression 'I > 2\s(I)'
_cod_data_source_file c8ob00359a2.cif
_cod_data_source_block 180125_s4_wz
_cod_depositor_comments 'Adding full bibliography for 7156168.cif.'
_cod_database_code 7156168
_shelx_shelxl_version_number 2014/7
_chemical_oxdiff_formula c12h12n2o3
_shelx_space_group_comment
;
The symmetry employed for this shelxl refinement is uniquely defined
by the following loop, which should always be used as a source of
symmetry information in preference to the above space-group names.
They are only intended as comments.
;
_shelx_estimated_absorpt_t_max 0.579
_shelx_estimated_absorpt_t_min 0.480
_reflns_odcompleteness_completeness 95.79
_reflns_odcompleteness_iscentric 1
_reflns_odcompleteness_theta 26.32
_olex2_refinement_description
;
1. Fixed Uiso
 At 1.2 times of:
  All C(H) groups, All C(H,H) groups
 At 1.5 times of:
  All C(H,H,H) groups
2. Restrained distances
 C18-C19
 2.5 with sigma of 0.02
 C17-C18
 2.5 with sigma of 0.02
3. Uiso/Uaniso restraints and constraints
Uanis(C50) = Uanis(C51) = Uanis(C52)
Uanis(C17) = Uanis(C18) = Uanis(C19) = Uanis(C33)
4.a Ternary CH refined with riding coordinates:
 C7(H7), C9(H9), C40(H40), C42(H42)
4.b Secondary CH2 refined with riding coordinates:
 C8(H8A,H8B), C41(H41A,H41B)
4.c Aromatic/amide H refined with riding coordinates:
 C2(H2), C3(H3), C4(H4), C5(H5), C6(H6), C11(H11), C12(H12), C14(H14),
 C15(H15), C22(H22), C23(H23), C25(H25), C26(H26), C28(H28), C29(H29), C31(H31),
  C32(H32), C35(H35), C36(H36), C37(H37), C38(H38), C39(H39), C44(H44),
 C45(H45), C47(H47), C48(H48), C55(H55), C56(H56), C58(H58), C59(H59), C61(H61),
  C62(H62), C64(H64), C65(H65)
4.d Idealised Me refined as rotating group:
 C17(H17A,H17B,H17C), C18(H18A,H18B,H18C), C19(H19A,H19B,H19C), C33(H33A,H33B,
 H33C), C50(H50A,H50B,H50C), C51(H51A,H51B,H51C), C52(H52A,H52B,H52C), C66(H66A,
 H66B,H66C)
;
_olex2_date_sample_data_collection 2018-01-25
_olex2_submission_special_instructions 'No special instructions were received'
_oxdiff_exptl_absorpt_empirical_details
;
Empirical correction (ABSPACK) includes:
- Absorption correction using spherical harmonics
- Frame scaling
;
_oxdiff_exptl_absorpt_empirical_full_max 2.266
_oxdiff_exptl_absorpt_empirical_full_min 0.623

loop_
_space_group_symop_operation_xyz
'x, y, z'
'-x, y+1/2, -z'

loop_
_atom_site_label
_atom_site_type_symbol
_atom_site_fract_x
_atom_site_fract_y
_atom_site_fract_z
_atom_site_U_iso_or_equiv
_atom_site_adp_type
_atom_site_occupancy
_atom_site_site_symmetry_order
_atom_site_calc_flag
_atom_site_refinement_flags_posn
Br1 Br -0.7027(3) 1.01892(10) 0.90851(13) 0.1457(10) Uani 1 1 d .
Se1 Se -0.22698(15) 0.61480(7) 0.91331(7) 0.0728(4) Uani 1 1 d .
S1 S 0.2618(4) 0.65265(17) 0.84482(17) 0.0654(9) Uani 1 1 d .
O1 O -0.0997(9) 0.7586(4) 0.9427(4) 0.062(2) Uani 1 1 d .
O2 O 0.0668(13) 0.8519(6) 0.9418(8) 0.140(5) Uani 1 1 d .
O3 O 0.2693(14) 0.6701(5) 0.7832(4) 0.096(3) Uani 1 1 d .
O4 O 0.3643(11) 0.6914(5) 0.8931(5) 0.084(3) Uani 1 1 d .
C1 C -0.1908(15) 0.5226(7) 0.8846(7) 0.068(4) Uani 1 1 d .
C2 C -0.2525(18) 0.5038(9) 0.8261(7) 0.083(4) Uani 1 1 d .
H2 H -0.3081 0.5377 0.7995 0.100 Uiso 1 1 calc R
C3 C -0.235(3) 0.4352(13) 0.8051(11) 0.127(8) Uani 1 1 d .
H3 H -0.2817 0.4234 0.7652 0.153 Uiso 1 1 calc R
C4 C -0.150(3) 0.3863(14) 0.8421(16) 0.154(11) Uani 1 1 d .
H4 H -0.1294 0.3415 0.8274 0.185 Uiso 1 1 calc R
C5 C -0.093(3) 0.4031(12) 0.9025(13) 0.150(9) Uani 1 1 d .
H5 H -0.0407 0.3685 0.9293 0.179 Uiso 1 1 calc R
C6 C -0.113(2) 0.4700(8) 0.9227(8) 0.092(5) Uani 1 1 d .
H6 H -0.0736 0.4806 0.9634 0.110 Uiso 1 1 calc R
C7 C 0.0118(12) 0.6481(5) 0.9177(5) 0.045(3) Uani 1 1 d .
H7 H 0.0882 0.6100 0.9359 0.054 Uiso 1 1 calc R
C8 C 0.0429(14) 0.6595(6) 0.8521(5) 0.057(3) Uani 1 1 d .
H8A H 0.0009 0.7062 0.8384 0.068 Uiso 1 1 calc R
H8B H -0.0228 0.6246 0.8258 0.068 Uiso 1 1 calc R
C9 C 0.0479(14) 0.7117(5) 0.9572(5) 0.052(3) Uani 1 1 d .
H9 H 0.1465 0.7362 0.9458 0.063 Uiso 1 1 calc R
C10 C 0.0877(18) 0.6983(6) 1.0237(6) 0.062(3) Uani 1 1 d .
C11 C 0.255(2) 0.6946(7) 1.0512(7) 0.083(4) Uani 1 1 d .
H11 H 0.3381 0.7012 1.0273 0.099 Uiso 1 1 calc R
C12 C 0.308(3) 0.6816(8) 1.1119(9) 0.112(6) Uani 1 1 d .
H12 H 0.4230 0.6806 1.1293 0.134 Uiso 1 1 calc R
C13 C 0.179(5) 0.6699(9) 1.1466(8) 0.129(9) Uani 1 1 d .
C14 C 0.013(4) 0.6745(11) 1.1201(12) 0.129(7) Uani 1 1 d .
H14 H -0.0726 0.6677 1.1431 0.155 Uiso 1 1 calc R
C15 C -0.030(3) 0.6891(9) 1.0591(9) 0.107(5) Uani 1 1 d .
H15 H -0.1451 0.6927 1.0418 0.128 Uiso 1 1 calc R
C16 C 0.251(6) 0.6536(11) 1.2186(10) 0.25(2) Uani 1 1 d .
C17 C 0.370(4) 0.7168(14) 1.2477(12) 0.270(11) Uani 1 1 d D
H17A H 0.4773 0.7148 1.2337 0.405 Uiso 1 1 calc GR
H17B H 0.3892 0.7128 1.2912 0.405 Uiso 1 1 calc GR
H17C H 0.3144 0.7612 1.2359 0.405 Uiso 1 1 calc GR
C18 C 0.083(4) 0.6710(14) 1.2538(12) 0.270(11) Uani 1 1 d D
H18A H 0.0383 0.7173 1.2423 0.405 Uiso 1 1 calc GR
H18B H 0.1198 0.6692 1.2970 0.405 Uiso 1 1 calc GR
H18C H -0.0051 0.6361 1.2419 0.405 Uiso 1 1 calc GR
C19 C 0.289(5) 0.5844(14) 1.2276(12) 0.270(11) Uani 1 1 d D
H19A H 0.2061 0.5564 1.2011 0.405 Uiso 1 1 calc GR
H19B H 0.2858 0.5723 1.2691 0.405 Uiso 1 1 calc GR
H19C H 0.4010 0.5752 1.2189 0.405 Uiso 1 1 calc GR
C20 C -0.0746(16) 0.8274(7) 0.9374(6) 0.065(3) Uani 1 1 d .
C21 C -0.2307(15) 0.8715(6) 0.9302(5) 0.056(3) Uani 1 1 d .
C22 C -0.3903(15) 0.8430(7) 0.9279(6) 0.064(3) Uani 1 1 d .
H22 H -0.4015 0.7941 0.9308 0.076 Uiso 1 1 calc R
C23 C -0.5331(17) 0.8844(8) 0.9217(6) 0.078(4) Uani 1 1 d .
H23 H -0.6411 0.8648 0.9210 0.093 Uiso 1 1 calc R
C24 C -0.5101(19) 0.9578(8) 0.9163(6) 0.073(4) Uani 1 1 d .
C25 C -0.351(2) 0.9877(7) 0.9190(6) 0.077(4) Uani 1 1 d .
H25 H -0.3388 1.0366 0.9167 0.093 Uiso 1 1 calc R
C26 C -0.2126(18) 0.9443(7) 0.9250(6) 0.072(4) Uani 1 1 d .
H26 H -0.1043 0.9636 0.9257 0.086 Uiso 1 1 calc R
C27 C 0.3045(14) 0.5607(6) 0.8561(6) 0.057(3) Uani 1 1 d .
C28 C 0.2615(16) 0.5155(8) 0.8067(7) 0.072(4) Uani 1 1 d .
H28 H 0.2177 0.5337 0.7684 0.087 Uiso 1 1 calc R
C29 C 0.2833(18) 0.4465(8) 0.8146(8) 0.080(4) Uani 1 1 d .
H29 H 0.2476 0.4163 0.7818 0.096 Uiso 1 1 calc R
C30 C 0.356(2) 0.4181(8) 0.8689(9) 0.085(5) Uani 1 1 d .
C31 C 0.4011(19) 0.4611(10) 0.9171(8) 0.092(5) Uani 1 1 d .
H31 H 0.4486 0.4420 0.9547 0.110 Uiso 1 1 calc R
C32 C 0.3764(16) 0.5360(8) 0.9107(7) 0.071(4) Uani 1 1 d .
H32 H 0.4091 0.5665 0.9434 0.085 Uiso 1 1 calc R
C33 C 0.387(6) 0.3380(14) 0.8789(12) 0.270(11) Uani 1 1 d .
H33A H 0.2793 0.3140 0.8755 0.405 Uiso 1 1 calc GR
H33B H 0.4532 0.3302 0.9187 0.405 Uiso 1 1 calc GR
H33C H 0.4487 0.3200 0.8488 0.405 Uiso 1 1 calc GR
Br2 Br 0.0079(3) -0.01948(10) 0.63096(13) 0.1480(10) Uani 1 1 d .
Se2 Se 0.42165(14) 0.38812(7) 0.58240(7) 0.0757(5) Uani 1 1 d .
S2 S 0.9846(4) 0.35183(17) 0.62478(18) 0.0674(10) Uani 1 1 d .
O5 O 0.5113(9) 0.2413(3) 0.5531(3) 0.0515(18) Uani 1 1 d .
O6 O 0.7104(12) 0.1567(5) 0.5693(6) 0.096(3) Uani 1 1 d .
O7 O 1.0218(10) 0.3125(5) 0.5749(5) 0.078(3) Uani 1 1 d .
O8 O 1.0801(12) 0.3364(5) 0.6845(5) 0.104(4) Uani 1 1 d .
C34 C 0.4847(13) 0.4834(6) 0.6028(6) 0.050(3) Uani 1 1 d .
C35 C 0.5455(17) 0.5286(7) 0.5651(6) 0.069(3) Uani 1 1 d .
H35 H 0.5640 0.5118 0.5276 0.082 Uiso 1 1 calc R
C36 C 0.5813(17) 0.5981(7) 0.5795(7) 0.073(4) Uani 1 1 d .
H36 H 0.6277 0.6273 0.5530 0.088 Uiso 1 1 calc R
C37 C 0.5486(17) 0.6237(7) 0.6321(7) 0.078(4) Uani 1 1 d .
H37 H 0.5680 0.6716 0.6411 0.094 Uiso 1 1 calc R
C38 C 0.4876(18) 0.5813(8) 0.6729(7) 0.079(4) Uani 1 1 d .
H38 H 0.4654 0.5992 0.7095 0.095 Uiso 1 1 calc R
C39 C 0.4593(16) 0.5090(7) 0.6573(6) 0.069(4) Uani 1 1 d .
H39 H 0.4225 0.4784 0.6850 0.083 Uiso 1 1 calc R
C40 C 0.6465(13) 0.3549(5) 0.5677(5) 0.048(3) Uani 1 1 d .
H40 H 0.6965 0.3921 0.5457 0.058 Uiso 1 1 calc R
C41 C 0.7627(14) 0.3435(6) 0.6283(5) 0.058(3) Uani 1 1 d .
H41A H 0.7420 0.2965 0.6432 0.070 Uiso 1 1 calc R
H41B H 0.7336 0.3777 0.6572 0.070 Uiso 1 1 calc R
C42 C 0.6221(12) 0.2888(5) 0.5280(5) 0.047(3) Uani 1 1 d .
H42 H 0.7336 0.2657 0.5298 0.056 Uiso 1 1 calc R
C43 C 0.5471(17) 0.3030(5) 0.4624(6) 0.053(3) Uani 1 1 d .
C44 C 0.657(2) 0.3131(6) 0.4217(7) 0.071(4) Uani 1 1 d .
H44 H 0.7753 0.3125 0.4341 0.086 Uiso 1 1 calc R
C45 C 0.580(4) 0.3245(7) 0.3593(8) 0.107(7) Uani 1 1 d .
H45 H 0.6541 0.3315 0.3319 0.128 Uiso 1 1 calc R
C46 C 0.417(3) 0.3260(8) 0.3375(8) 0.097(6) Uani 1 1 d .
C47 C 0.311(3) 0.3160(7) 0.3806(8) 0.095(5) Uani 1 1 d .
H47 H 0.1927 0.3173 0.3675 0.114 Uiso 1 1 calc R
C48 C 0.3718(19) 0.3047(7) 0.4406(6) 0.073(4) Uani 1 1 d .
H48 H 0.2955 0.2979 0.4672 0.088 Uiso 1 1 calc R
C49 C 0.357(4) 0.3349(9) 0.2728(9) 0.151(10) Uani 1 1 d .
C50 C 0.393(5) 0.3978(13) 0.2483(9) 0.244(12) Uani 1 1 d .
H50A H 0.3718 0.4359 0.2746 0.366 Uiso 1 1 calc GR
H50B H 0.3212 0.4036 0.2092 0.366 Uiso 1 1 calc GR
H50C H 0.5109 0.3986 0.2437 0.366 Uiso 1 1 calc GR
C51 C 0.144(5) 0.3432(13) 0.2581(10) 0.244(12) Uani 1 1 d .
H51A H 0.0923 0.2979 0.2624 0.366 Uiso 1 1 calc GR
H51B H 0.1087 0.3602 0.2174 0.366 Uiso 1 1 calc GR
H51C H 0.1090 0.3763 0.2862 0.366 Uiso 1 1 calc GR
C52 C 0.370(5) 0.2704(12) 0.2379(9) 0.244(12) Uani 1 1 d .
H52A H 0.4888 0.2597 0.2383 0.366 Uiso 1 1 calc GR
H52B H 0.3131 0.2773 0.1967 0.366 Uiso 1 1 calc GR
H52C H 0.3176 0.2318 0.2557 0.366 Uiso 1 1 calc GR
C53 C 0.5674(14) 0.1756(5) 0.5685(5) 0.049(3) Uani 1 1 d .
C54 C 0.4319(15) 0.1315(5) 0.5875(5) 0.051(3) Uani 1 1 d .
C55 C 0.4648(18) 0.0596(6) 0.5985(6) 0.070(4) Uani 1 1 d .
H55 H 0.5725 0.0414 0.5963 0.084 Uiso 1 1 calc R
C56 C 0.340(2) 0.0158(6) 0.6124(6) 0.078(4) Uani 1 1 d .
H56 H 0.3626 -0.0323 0.6196 0.094 Uiso 1 1 calc R
C57 C 0.184(2) 0.0430(7) 0.6157(7) 0.083(4) Uani 1 1 d .
C58 C 0.1453(18) 0.1140(8) 0.6064(7) 0.087(4) Uani 1 1 d .
H58 H 0.0380 0.1318 0.6098 0.105 Uiso 1 1 calc R
C59 C 0.2719(16) 0.1580(6) 0.5918(6) 0.063(3) Uani 1 1 d .
H59 H 0.2491 0.2060 0.5847 0.076 Uiso 1 1 calc R
C60 C 1.0061(14) 0.4439(7) 0.6119(7) 0.063(3) Uani 1 1 d .
C61 C 1.0291(14) 0.4659(7) 0.5545(7) 0.069(4) Uani 1 1 d .
H61 H 1.0316 0.4332 0.5234 0.083 Uiso 1 1 calc R
C62 C 1.0482(17) 0.5384(8) 0.5449(8) 0.083(4) Uani 1 1 d .
H62 H 1.0689 0.5536 0.5073 0.100 Uiso 1 1 calc R
C63 C 1.0379(19) 0.5859(8) 0.5873(10) 0.086(5) Uani 1 1 d .
C64 C 1.0095(18) 0.5634(8) 0.6421(10) 0.097(5) Uani 1 1 d .
H64 H 1.0013 0.5972 0.6719 0.116 Uiso 1 1 calc R
C65 C 0.9916(16) 0.4909(7) 0.6564(7) 0.078(4) Uani 1 1 d .
H65 H 0.9710 0.4764 0.6942 0.093 Uiso 1 1 calc R
C66 C 1.062(2) 0.6642(8) 0.5761(10) 0.125(7) Uani 1 1 d .
H66A H 0.9855 0.6913 0.5960 0.187 Uiso 1 1 calc GR
H66B H 1.0374 0.6735 0.5332 0.187 Uiso 1 1 calc GR
H66C H 1.1781 0.6775 0.5920 0.187 Uiso 1 1 calc GR

loop_
_atom_site_aniso_label
_atom_site_aniso_U_11
_atom_site_aniso_U_22
_atom_site_aniso_U_33
_atom_site_aniso_U_23
_atom_site_aniso_U_13
_atom_site_aniso_U_12
Br1 0.1220(15) 0.0952(14) 0.236(3) 0.0420(15) 0.0750(17) 0.0530(12)
Se1 0.0527(7) 0.0668(8) 0.1041(11) -0.0152(8) 0.0280(7) -0.0056(6)
S1 0.0661(19) 0.062(2) 0.075(2) -0.0025(18) 0.0322(18) -0.0054(15)
O1 0.056(4) 0.041(4) 0.092(6) 0.003(4) 0.021(4) 0.000(4)
O2 0.065(6) 0.075(7) 0.288(17) 0.053(9) 0.050(8) 0.000(5)
O3 0.137(9) 0.081(6) 0.087(7) 0.018(6) 0.069(6) 0.010(6)
O4 0.062(5) 0.073(6) 0.120(8) -0.034(6) 0.029(5) -0.016(4)
C1 0.059(8) 0.072(9) 0.076(10) -0.034(8) 0.024(7) -0.016(7)
C2 0.075(9) 0.100(12) 0.076(11) -0.023(9) 0.015(8) -0.009(8)
C3 0.118(17) 0.137(19) 0.130(19) -0.074(16) 0.033(14) -0.041(14)
C4 0.123(18) 0.097(17) 0.25(4) -0.07(2) 0.06(2) -0.017(14)
C5 0.21(3) 0.085(16) 0.15(2) 0.018(14) 0.018(19) 0.004(15)
C6 0.102(12) 0.065(10) 0.105(13) -0.001(9) 0.010(10) 0.001(8)
C7 0.038(5) 0.037(5) 0.060(8) -0.006(5) 0.009(5) -0.002(4)
C8 0.059(7) 0.058(7) 0.053(7) 0.008(6) 0.007(6) 0.006(5)
C9 0.057(7) 0.043(6) 0.059(8) 0.009(6) 0.018(6) 0.001(5)
C10 0.082(9) 0.045(6) 0.058(9) 0.003(6) 0.014(8) 0.002(6)
C11 0.130(14) 0.051(8) 0.062(11) -0.005(7) 0.001(9) -0.003(8)
C12 0.170(19) 0.073(11) 0.077(14) 0.000(10) -0.025(13) 0.001(11)
C13 0.29(3) 0.042(8) 0.052(12) 0.004(8) 0.034(17) -0.009(15)
C14 0.19(2) 0.118(17) 0.097(19) -0.002(14) 0.061(16) -0.002(17)
C15 0.139(16) 0.105(14) 0.082(14) -0.004(10) 0.035(12) -0.001(11)
C16 0.61(6) 0.073(14) 0.073(15) -0.019(11) 0.06(2) 0.08(2)
C17 0.56(4) 0.143(13) 0.105(11) 0.002(9) 0.044(15) 0.053(16)
C18 0.56(4) 0.143(13) 0.105(11) 0.002(9) 0.044(15) 0.053(16)
C19 0.56(4) 0.143(13) 0.105(11) 0.002(9) 0.044(15) 0.053(16)
C20 0.063(8) 0.061(8) 0.072(9) 0.002(7) 0.014(7) -0.003(6)
C21 0.067(8) 0.048(7) 0.053(7) -0.004(5) 0.008(6) 0.008(5)
C22 0.058(7) 0.049(7) 0.087(10) -0.004(7) 0.021(7) 0.002(6)
C23 0.085(9) 0.063(9) 0.094(11) -0.003(8) 0.038(8) 0.011(8)
C24 0.091(10) 0.064(9) 0.068(10) 0.001(7) 0.021(8) 0.019(8)
C25 0.105(11) 0.046(7) 0.080(10) 0.006(7) 0.015(9) 0.011(8)
C26 0.084(10) 0.050(8) 0.081(10) -0.004(7) 0.014(8) -0.010(7)
C27 0.039(6) 0.069(8) 0.064(9) -0.002(7) 0.014(6) 0.005(6)
C28 0.069(8) 0.072(9) 0.076(10) -0.007(8) 0.014(7) -0.009(7)
C29 0.087(10) 0.065(9) 0.085(12) -0.015(8) 0.008(8) -0.005(8)
C30 0.089(11) 0.070(10) 0.107(14) 0.004(10) 0.046(10) -0.001(8)
C31 0.086(11) 0.099(13) 0.090(13) 0.014(11) 0.016(9) 0.006(9)
C32 0.057(8) 0.087(10) 0.068(10) -0.001(8) 0.008(7) -0.007(7)
C33 0.56(4) 0.143(13) 0.105(11) 0.002(9) 0.044(15) 0.053(16)
Br2 0.1530(18) 0.0895(13) 0.225(3) 0.0337(15) 0.0980(18) -0.0331(12)
Se2 0.0505(7) 0.0568(7) 0.1245(13) -0.0338(8) 0.0283(7) -0.0108(6)
S2 0.0527(18) 0.0525(18) 0.088(3) 0.0149(18) -0.0130(18) -0.0080(14)
O5 0.061(4) 0.029(4) 0.065(5) 0.003(3) 0.014(4) 0.000(3)
O6 0.066(6) 0.052(5) 0.171(11) 0.031(6) 0.026(6) 0.008(4)
O7 0.052(5) 0.058(5) 0.121(8) -0.006(5) 0.009(5) 0.004(4)
O8 0.078(6) 0.096(7) 0.117(9) 0.035(6) -0.037(6) -0.021(5)
C34 0.046(6) 0.052(7) 0.055(8) -0.011(6) 0.015(6) -0.003(5)
C35 0.084(9) 0.065(8) 0.057(9) -0.005(7) 0.014(7) 0.011(7)
C36 0.094(10) 0.046(8) 0.081(11) 0.011(7) 0.016(8) -0.006(6)
C37 0.098(10) 0.052(8) 0.086(11) -0.001(8) 0.022(8) 0.000(7)
C38 0.092(10) 0.073(9) 0.071(10) -0.028(8) 0.013(8) 0.009(8)
C39 0.073(8) 0.072(9) 0.065(9) 0.000(7) 0.020(7) -0.004(7)
C40 0.043(6) 0.039(6) 0.066(8) -0.001(5) 0.018(6) -0.003(4)
C41 0.061(7) 0.060(7) 0.054(8) 0.001(6) 0.009(6) -0.020(6)
C42 0.039(5) 0.035(5) 0.067(8) 0.013(5) 0.010(5) 0.002(4)
C43 0.084(9) 0.021(5) 0.053(8) 0.004(5) 0.008(7) 0.005(5)
C44 0.100(10) 0.033(6) 0.087(12) -0.003(7) 0.033(9) -0.003(6)
C45 0.24(3) 0.030(7) 0.064(13) 0.017(7) 0.063(14) 0.001(11)
C46 0.18(2) 0.041(8) 0.063(13) 0.011(7) 0.002(13) 0.031(11)
C47 0.143(15) 0.058(9) 0.074(13) -0.002(8) -0.006(12) 0.035(9)
C48 0.090(10) 0.067(8) 0.056(10) 0.005(7) -0.006(8) 0.018(7)
C49 0.27(3) 0.073(12) 0.080(14) 0.017(9) -0.040(15) 0.073(15)
C50 0.49(4) 0.118(12) 0.075(9) -0.003(8) -0.068(14) 0.035(14)
C51 0.49(4) 0.118(12) 0.075(9) -0.003(8) -0.068(14) 0.035(14)
C52 0.49(4) 0.118(12) 0.075(9) -0.003(8) -0.068(14) 0.035(14)
C53 0.051(7) 0.036(6) 0.057(8) -0.005(5) 0.005(6) -0.002(5)
C54 0.077(8) 0.032(6) 0.045(7) 0.003(5) 0.010(6) 0.001(5)
C55 0.083(9) 0.043(7) 0.083(10) 0.003(6) 0.007(8) -0.004(6)
C56 0.111(12) 0.034(7) 0.090(11) 0.016(7) 0.023(9) -0.005(7)
C57 0.116(12) 0.049(8) 0.095(12) 0.011(7) 0.050(10) -0.017(8)
C58 0.087(9) 0.073(9) 0.112(12) -0.002(9) 0.046(8) -0.002(8)
C59 0.080(8) 0.035(6) 0.085(10) -0.006(6) 0.040(7) -0.007(6)
C60 0.038(6) 0.066(8) 0.078(10) 0.001(8) -0.010(6) -0.011(6)
C61 0.047(7) 0.076(9) 0.083(11) 0.015(8) 0.009(7) -0.003(6)
C62 0.070(9) 0.071(10) 0.101(13) 0.029(9) -0.006(8) -0.011(7)
C63 0.079(10) 0.054(9) 0.116(15) 0.026(9) -0.007(10) -0.015(7)
C64 0.075(10) 0.059(9) 0.145(17) -0.007(10) -0.011(10) 0.001(7)
C65 0.072(9) 0.074(10) 0.083(11) -0.010(8) 0.001(8) -0.024(7)
C66 0.117(13) 0.051(9) 0.20(2) 0.023(11) 0.004(13) 0.000(9)

loop_
_atom_type_symbol
_atom_type_description
_atom_type_scat_dispersion_real
_atom_type_scat_dispersion_imag
_atom_type_scat_source
C C 0.0033 0.0016 'International Tables Vol C Tables 4.2.6.8 and 6.1.1.4'
H H 0.0000 0.0000 'International Tables Vol C Tables 4.2.6.8 and 6.1.1.4'
Br Br -0.2901 2.4595 'International Tables Vol C Tables 4.2.6.8 and 6.1.1.4'
O O 0.0106 0.0060 'International Tables Vol C Tables 4.2.6.8 and 6.1.1.4'
S S 0.1246 0.1234 'International Tables Vol C Tables 4.2.6.8 and 6.1.1.4'
Se Se -0.0929 2.2259 'International Tables Vol C Tables 4.2.6.8 and 6.1.1.4'

loop_
_geom_angle_atom_site_label_1
_geom_angle_atom_site_label_2
_geom_angle_atom_site_label_3
_geom_angle
C1 Se1 C7 96.1(5)
O3 S1 O4 119.7(7)
O3 S1 C8 106.3(6)
O3 S1 C27 108.8(6)
O4 S1 C8 109.1(6)
O4 S1 C27 108.8(6)
C27 S1 C8 102.9(5)
C20 O1 C9 119.2(9)
C2 C1 Se1 121.0(12)
C2 C1 C6 116.9(14)
C6 C1 Se1 121.9(11)
C1 C2 C3 121.8(17)
C4 C3 C2 120(2)
C3 C4 C5 119(2)
C6 C5 C4 120(2)
C5 C6 C1 121.8(18)
C8 C7 Se1 108.0(7)
C9 C7 Se1 111.5(7)
C9 C7 C8 113.9(9)
C7 C8 S1 113.6(8)
O1 C9 C7 107.1(9)
O1 C9 C10 110.2(9)
C10 C9 C7 116.2(9)
C11 C10 C9 118.6(13)
C15 C10 C9 124.6(15)
C15 C10 C11 116.9(16)
C10 C11 C12 124.0(17)
C11 C12 C13 117(2)
C12 C13 C16 114(3)
C14 C13 C12 119.7(19)
C14 C13 C16 126(3)
C13 C14 C15 120(2)
C10 C15 C14 122.5(19)
C13 C16 C18 105(3)
C17 C16 C13 110(2)
C17 C16 C18 97.1(14)
C19 C16 C13 110.9(19)
C19 C16 C17 125(4)
C19 C16 C18 107(3)
O1 C20 C21 115.2(11)
O2 C20 O1 121.6(12)
O2 C20 C21 123.0(12)
C22 C21 C20 122.4(11)
C22 C21 C26 119.7(11)
C26 C21 C20 117.9(12)
C23 C22 C21 121.8(12)
C22 C23 C24 117.0(13)
C23 C24 Br1 119.5(11)
C25 C24 Br1 118.3(11)
C25 C24 C23 122.2(13)
C26 C25 C24 118.7(13)
C25 C26 C21 120.6(13)
C28 C27 S1 118.1(11)
C32 C27 S1 120.6(11)
C32 C27 C28 121.2(13)
C29 C28 C27 119.4(14)
C28 C29 C30 122.2(15)
C29 C30 C33 123.3(19)
C31 C30 C29 119.3(15)
C31 C30 C33 117.4(19)
C30 C31 C32 120.2(15)
C27 C32 C31 117.6(14)
C34 Se2 C40 97.6(4)
O7 S2 O8 118.4(6)
O7 S2 C41 109.5(6)
O7 S2 C60 110.3(7)
O8 S2 C41 107.6(6)
O8 S2 C60 107.3(6)
C60 S2 C41 102.6(6)
C53 O5 C42 118.5(8)
C35 C34 Se2 123.8(10)
C35 C34 C39 117.6(12)
C39 C34 Se2 118.5(9)
C34 C35 C36 122.7(13)
C37 C36 C35 119.2(14)
C36 C37 C38 121.5(13)
C37 C38 C39 117.4(13)
C34 C39 C38 121.4(13)
C41 C40 Se2 108.8(8)
C41 C40 C42 113.6(9)
C42 C40 Se2 109.4(6)
C40 C41 S2 113.5(8)
O5 C42 C40 107.8(9)
O5 C42 C43 109.1(8)
C43 C42 C40 114.3(8)
C44 C43 C42 118.6(12)
C44 C43 C48 118.4(13)
C48 C43 C42 123.0(12)
C43 C44 C45 116.8(15)
C46 C45 C44 126.2(19)
C45 C46 C47 114.9(17)
C45 C46 C49 120(2)
C47 C46 C49 125(2)
C48 C47 C46 123.1(17)
C47 C48 C43 120.6(15)
C46 C49 C51 110(2)
C46 C49 C52 113.2(14)
C50 C49 C46 117(2)
C50 C49 C51 96.7(18)
C50 C49 C52 118(2)
C52 C49 C51 98(2)
O5 C53 C54 111.6(9)
O6 C53 O5 123.7(10)
O6 C53 C54 124.7(10)
C55 C54 C53 118.3(11)
C59 C54 C53 122.6(10)
C59 C54 C55 119.0(11)
C56 C55 C54 120.5(13)
C57 C56 C55 119.3(12)
C56 C57 Br2 118.9(10)
C56 C57 C58 122.5(12)
C58 C57 Br2 118.6(12)
C57 C58 C59 117.8(13)
C54 C59 C58 120.8(12)
C61 C60 S2 118.2(11)
C65 C60 S2 120.0(12)
C65 C60 C61 121.7(13)
C60 C61 C62 117.9(14)
C63 C62 C61 122.3(16)
C62 C63 C64 118.7(14)
C62 C63 C66 121.3(18)
C64 C63 C66 120.1(18)
C63 C64 C65 123.1(17)
C60 C65 C64 116.3(16)

loop_
_geom_bond_atom_site_label_1
_geom_bond_atom_site_label_2
_geom_bond_distance
Br1 C24 1.896(13)
Se1 C1 1.892(13)
Se1 C7 1.981(10)
S1 O3 1.428(10)
S1 O4 1.431(10)
S1 C8 1.778(11)
S1 C27 1.775(13)
O1 C9 1.457(12)
O1 C20 1.320(14)
O2 C20 1.201(15)
C1 C2 1.359(18)
C1 C6 1.379(19)
C2 C3 1.39(2)
C3 C4 1.34(3)
C4 C5 1.38(3)
C5 C6 1.36(3)
C7 C8 1.543(15)
C7 C9 1.486(14)
C9 C10 1.486(17)
C10 C11 1.359(19)
C10 C15 1.34(2)
C11 C12 1.37(2)
C12 C13 1.40(3)
C13 C14 1.35(3)
C13 C16 1.64(3)
C14 C15 1.37(3)
C16 C17 1.58(4)
C16 C18 1.70(5)
C16 C19 1.34(3)
C20 C21 1.477(16)
C21 C22 1.367(16)
C21 C26 1.385(17)
C22 C23 1.361(17)
C23 C24 1.40(2)
C24 C25 1.371(19)
C25 C26 1.358(18)
C27 C28 1.389(17)
C27 C32 1.335(17)
C28 C29 1.319(18)
C29 C30 1.36(2)
C30 C31 1.34(2)
C30 C33 1.54(3)
C31 C32 1.43(2)
Br2 C57 1.901(13)
Se2 C34 1.897(11)
Se2 C40 1.972(10)
S2 O7 1.412(10)
S2 O8 1.443(10)
S2 C41 1.783(11)
S2 C60 1.772(13)
O5 C42 1.436(11)
O5 C53 1.339(12)
O6 C53 1.186(12)
C34 C35 1.346(16)
C34 C39 1.359(16)
C35 C36 1.368(17)
C36 C37 1.339(18)
C37 C38 1.364(19)
C38 C39 1.413(18)
C40 C41 1.512(15)
C40 C42 1.521(14)
C42 C43 1.506(16)
C43 C44 1.380(18)
C43 C48 1.390(17)
C44 C45 1.44(2)
C45 C46 1.30(3)
C46 C47 1.40(2)
C46 C49 1.45(2)
C47 C48 1.36(2)
C49 C50 1.36(3)
C49 C51 1.67(4)
C49 C52 1.46(3)
C53 C54 1.480(15)
C54 C55 1.392(15)
C54 C59 1.383(15)
C55 C56 1.366(17)
C56 C57 1.359(19)
C57 C58 1.38(2)
C58 C59 1.386(17)
C60 C61 1.391(18)
C60 C65 1.351(18)
C61 C62 1.395(19)
C62 C63 1.32(2)
C63 C64 1.35(2)
C63 C66 1.513(19)
C64 C65 1.42(2)

loop_
_geom_torsion_atom_site_label_1
_geom_torsion_atom_site_label_2
_geom_torsion_atom_site_label_3
_geom_torsion_atom_site_label_4
_geom_torsion
Br1 C24 C25 C26 179.5(10)
Se1 C1 C2 C3 -176.7(13)
Se1 C1 C6 C5 177.6(16)
Se1 C7 C8 S1 -154.9(6)
Se1 C7 C9 O1 -43.0(10)
Se1 C7 C9 C10 80.7(11)
S1 C27 C28 C29 -176.4(11)
S1 C27 C32 C31 177.7(10)
O1 C9 C10 C11 -141.7(10)
O1 C9 C10 C15 38.6(16)
O1 C20 C21 C22 -1.4(18)
O1 C20 C21 C26 179.3(12)
O2 C20 C21 C22 -177.0(15)
O2 C20 C21 C26 4(2)
O3 S1 C8 C7 -175.5(8)
O3 S1 C27 C28 -28.7(11)
O3 S1 C27 C32 151.2(10)
O4 S1 C8 C7 -45.2(10)
O4 S1 C27 C28 -160.6(9)
O4 S1 C27 C32 19.2(12)
C1 C2 C3 C4 -2(3)
C2 C1 C6 C5 2(2)
C2 C3 C4 C5 5(4)
C3 C4 C5 C6 -4(4)
C4 C5 C6 C1 0(3)
C6 C1 C2 C3 -2(2)
C7 Se1 C1 C2 -107.3(11)
C7 Se1 C1 C6 77.8(12)
C7 C9 C10 C11 96.3(13)
C7 C9 C10 C15 -83.4(16)
C8 S1 C27 C28 83.7(10)
C8 S1 C27 C32 -96.4(10)
C8 C7 C9 O1 79.6(10)
C8 C7 C9 C10 -156.7(10)
C9 O1 C20 O2 3(2)
C9 O1 C20 C21 -172.7(10)
C9 C7 C8 S1 80.5(10)
C9 C10 C11 C12 -179.2(13)
C9 C10 C15 C14 177.8(16)
C10 C11 C12 C13 2(2)
C11 C10 C15 C14 -2(2)
C11 C12 C13 C14 -3(3)
C11 C12 C13 C16 179.2(13)
C12 C13 C14 C15 1(3)
C12 C13 C16 C17 57(3)
C12 C13 C16 C18 160.2(18)
C12 C13 C16 C19 -85(4)
C13 C14 C15 C10 1(3)
C14 C13 C16 C17 -121(3)
C14 C13 C16 C18 -18(3)
C14 C13 C16 C19 97(4)
C15 C10 C11 C12 1(2)
C16 C13 C14 C15 179.4(17)
C20 O1 C9 C7 -137.0(10)
C20 O1 C9 C10 95.7(12)
C20 C21 C22 C23 179.6(12)
C20 C21 C26 C25 -179.3(12)
C21 C22 C23 C24 1.3(19)
C22 C21 C26 C25 1(2)
C22 C23 C24 Br1 -179.2(10)
C22 C23 C24 C25 -2(2)
C23 C24 C25 C26 2(2)
C24 C25 C26 C21 -2(2)
C26 C21 C22 C23 -1.1(19)
C27 S1 C8 C7 70.3(9)
C27 C28 C29 C30 -4(2)
C28 C27 C32 C31 -2.5(18)
C28 C29 C30 C31 3(2)
C28 C29 C30 C33 -178(2)
C29 C30 C31 C32 -1(2)
C30 C31 C32 C27 1(2)
C32 C27 C28 C29 3.8(19)
C33 C30 C31 C32 180(2)
Br2 C57 C58 C59 -176.2(11)
Se2 C34 C35 C36 176.3(10)
Se2 C34 C39 C38 -173.7(10)
Se2 C40 C41 S2 -153.9(6)
Se2 C40 C42 O5 -47.9(9)
Se2 C40 C42 C43 73.5(10)
S2 C60 C61 C62 -179.2(9)
S2 C60 C65 C64 -179.6(9)
O5 C42 C43 C44 -146.1(9)
O5 C42 C43 C48 32.3(13)
O5 C53 C54 C55 173.2(11)
O5 C53 C54 C59 -3.6(15)
O6 C53 C54 C55 -10.2(19)
O6 C53 C54 C59 173.1(13)
O7 S2 C41 C40 -47.4(10)
O7 S2 C60 C61 9.3(11)
O7 S2 C60 C65 -174.0(10)
O8 S2 C41 C40 -177.3(8)
O8 S2 C60 C61 139.5(10)
O8 S2 C60 C65 -43.8(12)
C34 C35 C36 C37 -3(2)
C35 C34 C39 C38 3.0(19)
C35 C36 C37 C38 3(2)
C36 C37 C38 C39 0(2)
C37 C38 C39 C34 -3(2)
C39 C34 C35 C36 -0.2(19)
C40 Se2 C34 C35 60.0(11)
C40 Se2 C34 C39 -123.5(10)
C40 C42 C43 C44 93.2(11)
C40 C42 C43 C48 -88.4(12)
C41 S2 C60 C61 -107.3(10)
C41 S2 C60 C65 69.4(11)
C41 C40 C42 O5 73.8(10)
C41 C40 C42 C43 -164.7(9)
C42 O5 C53 O6 9.2(17)
C42 O5 C53 C54 -174.1(9)
C42 C40 C41 S2 84.0(10)
C42 C43 C44 C45 178.3(9)
C42 C43 C48 C47 -178.4(11)
C43 C44 C45 C46 0(2)
C44 C43 C48 C47 0.0(17)
C44 C45 C46 C47 1(2)
C44 C45 C46 C49 -177.3(13)
C45 C46 C47 C48 -1(2)
C45 C46 C49 C50 -65(3)
C45 C46 C49 C51 -174.2(16)
C45 C46 C49 C52 77(3)
C46 C47 C48 C43 1(2)
C47 C46 C49 C50 117(3)
C47 C46 C49 C51 8(2)
C47 C46 C49 C52 -101(3)
C48 C43 C44 C45 -0.2(15)
C49 C46 C47 C48 177.0(14)
C53 O5 C42 C40 -123.3(9)
C53 O5 C42 C43 112.1(10)
C53 C54 C55 C56 -175.9(12)
C53 C54 C59 C58 176.3(12)
C54 C55 C56 C57 0(2)
C55 C54 C59 C58 -0.4(19)
C55 C56 C57 Br2 176.7(11)
C55 C56 C57 C58 -1(2)
C56 C57 C58 C59 2(2)
C57 C58 C59 C54 -1(2)
C59 C54 C55 C56 0.9(19)
C60 S2 C41 C40 69.7(10)
C60 C61 C62 C63 -3(2)
C61 C60 C65 C64 -3.0(18)
C61 C62 C63 C64 1(2)
C61 C62 C63 C66 179.0(13)
C62 C63 C64 C65 1(2)
C63 C64 C65 C60 1(2)
C65 C60 C61 C62 4.2(17)
C66 C63 C64 C65 -177.8(14)
